data_1504841
loop_
_publ_author_name
'Ruiz-G\'omez, Gloria'
'Francesch, Andr\'es'
'Iglesias, Mar\'ia Jos\'e'
'L\'opez-Ortiz, Fernando'
'Cuevas, Carmen'
'Serrano-Ruiz, Manuel'

_publ_section_title
;
 Dearomatizing anionic cyclization of phosphonamides. A route to
 phosphonic acid derivatives with antitumor properties.
;
_journal_issue 18
_journal_name_full 'Organic letters'
_journal_page_first 3981
_journal_page_last 3984
_journal_paper_doi 10.1021/ol801463g
_journal_volume 10
_journal_year 2008
_chemical_formula_sum 'C29.25 H31 N2 O2.25 P'
_chemical_formula_weight 477.53
_chemical_name_systematic
; 
 ? 
;
_space_group_IT_number 2
_symmetry_cell_setting triclinic
_symmetry_space_group_name_Hall '-P 1'
_symmetry_space_group_name_H-M 'P -1'
_atom_sites_solution_hydrogens geom
_atom_sites_solution_primary direct
_atom_sites_solution_secondary difmap
_audit_creation_method SHELXL-97
_cell_angle_alpha 107.273(3)
_cell_angle_beta 93.096(3)
_cell_angle_gamma 109.039(3)
_cell_formula_units_Z 4
_cell_length_a 11.6003(12)
_cell_length_b 13.1387(13)
_cell_length_c 19.295(2)
_cell_measurement_reflns_used 1256
_cell_measurement_temperature 293(2)
_cell_measurement_theta_max 36.007
_cell_measurement_theta_min 4.669
_cell_volume 2617.2(5)
_computing_cell_refinement 'Bruker APEX'
_computing_data_collection 'Bruker APEX'
_computing_data_reduction 'Bruker SHELXTL'
_computing_molecular_graphics 'Bruker SHELXTL'
_computing_publication_material 'Bruker SHELXTL'
_computing_structure_refinement 'SHELXL-97 (Sheldrick, 1997)'
_computing_structure_solution 'SHELXS-97 (Sheldrick, 1990)'
_diffrn_ambient_temperature 293(2)
_diffrn_measured_fraction_theta_full 0.994
_diffrn_measured_fraction_theta_max 0.994
_diffrn_measurement_device_type 'CCD area detector'
_diffrn_measurement_method 'phi and omega scans'
_diffrn_radiation_monochromator graphite
_diffrn_radiation_source 'fine-focus sealed tube'
_diffrn_radiation_type MoK\a
_diffrn_radiation_wavelength 0.71073
_diffrn_reflns_av_R_equivalents 0.0400
_diffrn_reflns_av_sigmaI/netI 0.0747
_diffrn_reflns_limit_h_max 12
_diffrn_reflns_limit_h_min -11
_diffrn_reflns_limit_k_max 11
_diffrn_reflns_limit_k_min -14
_diffrn_reflns_limit_l_max 21
_diffrn_reflns_limit_l_min -18
_diffrn_reflns_number 12505
_diffrn_reflns_theta_full 23.27
_diffrn_reflns_theta_max 23.27
_diffrn_reflns_theta_min 1.12
_exptl_absorpt_coefficient_mu 0.134
_exptl_absorpt_correction_T_max 0.984
_exptl_absorpt_correction_T_min 0.852
_exptl_absorpt_correction_type empirical
_exptl_crystal_colour colorless
_exptl_crystal_density_diffrn 1.212
_exptl_crystal_density_method 'not measured'
_exptl_crystal_description prismatic
_exptl_crystal_F_000 1014
_exptl_crystal_size_max 0.350
_exptl_crystal_size_mid 0.155
_exptl_crystal_size_min 0.140
_refine_diff_density_max 0.560
_refine_diff_density_min -0.188
_refine_diff_density_rms 0.053
_refine_ls_extinction_method none
_refine_ls_goodness_of_fit_ref 1.013
_refine_ls_hydrogen_treatment constr
_refine_ls_matrix_type full
_refine_ls_number_parameters 627
_refine_ls_number_reflns 7488
_refine_ls_number_restraints 0
_refine_ls_restrained_S_all 1.013
_refine_ls_R_factor_all 0.1200
_refine_ls_R_factor_gt 0.0705
_refine_ls_shift/su_max 0.000
_refine_ls_shift/su_mean 0.000
_refine_ls_structure_factor_coef Fsqd
_refine_ls_weighting_details 'calc w=1/[\s^2^(Fo^2^)+(0.1055P)^2^+0.0000P] where P=(Fo^2^+2Fc^2^)/3'
_refine_ls_weighting_scheme calc
_refine_ls_wR_factor_gt 0.1716
_refine_ls_wR_factor_ref 0.2025
_reflns_number_gt 4495
_reflns_number_total 7488
_reflns_threshold_expression >2sigma(I)
_cod_data_source_file ol801463g_si_004.cif
_cod_data_source_block c:\sir97\fernando\r280fr2\r280fr2s
_cod_depositor_comments
;
The following automatic conversions were performed:

'_symmetry_cell_setting' value 'Triclinic' changed to 'triclinic'
according to /home/saulius/struct/CIF-dictionaries/cif_core.dic
dictionary named 'cif_core.dic' version 2.4.1 from 2010-06-29.

Automatic conversion script
Id: cif_fix_values 1715 2011-07-08 13:25:40Z adriana 
;
_cod_original_sg_symbol_H-M P-1
_cod_database_code 1504841

loop_
_symmetry_equiv_pos_as_xyz
'x, y, z'
'-x, -y, -z'

loop_
_atom_site_label
_atom_site_type_symbol
_atom_site_fract_x
_atom_site_fract_y
_atom_site_fract_z
_atom_site_U_iso_or_equiv
_atom_site_adp_type
_atom_site_occupancy
_atom_site_symmetry_multiplicity
_atom_site_calc_flag
_atom_site_refinement_flags
P1A P 0.20275(11) 0.64342(10) 0.43326(6) 0.0515(3) Uani 1 1 d .
P1B P 0.58327(12) 0.80535(9) 0.02178(6) 0.0519(4) Uani 1 1 d .
O1A O 0.1581(3) 0.5209(2) 0.42401(15) 0.0606(8) Uani 1 1 d .
O2A O 0.0071(3) 0.6347(3) 0.53046(16) 0.0598(8) Uani 1 1 d .
H2A H -0.0407 0.5826 0.5415 0.090 Uiso 1 1 calc R
O1B O 0.6576(3) 0.9184(2) 0.01890(16) 0.0588(8) Uani 1 1 d .
O2B O 0.3740(3) 0.8915(2) -0.00008(16) 0.0648(9) Uani 1 1 d .
H2B H 0.3695 0.9505 -0.0044 0.097 Uiso 1 1 calc R
N1A N 0.3481(3) 0.7026(3) 0.42842(19) 0.0572(10) Uani 1 1 d .
N2A N 0.1240(3) 0.6649(3) 0.36951(19) 0.0568(10) Uani 1 1 d .
N1B N 0.6484(3) 0.7521(3) 0.07267(18) 0.0542(10) Uani 1 1 d .
N2B N 0.5436(4) 0.7111(3) -0.06114(19) 0.0645(11) Uani 1 1 d .
C1A C 0.5521(5) 0.7794(5) 0.5079(2) 0.0627(13) Uani 1 1 d .
C2A C 0.6579(5) 0.8738(5) 0.5299(3) 0.0850(16) Uani 1 1 d .
H2A1 H 0.6539 0.9456 0.5371 0.102 Uiso 1 1 calc R
C3A C 0.7731(6) 0.8623(8) 0.5414(3) 0.110(2) Uani 1 1 d .
H3A H 0.8452 0.9266 0.5570 0.132 Uiso 1 1 calc R
C4A C 0.7791(7) 0.7551(9) 0.5296(4) 0.112(3) Uani 1 1 d .
H4A H 0.8552 0.7469 0.5361 0.134 Uiso 1 1 calc R
C5A C 0.6745(7) 0.6632(7) 0.5086(3) 0.102(2) Uani 1 1 d .
H5A H 0.6782 0.5913 0.5016 0.122 Uiso 1 1 calc R
C6A C 0.5614(5) 0.6740(6) 0.4974(3) 0.0815(16) Uani 1 1 d .
H6A H 0.4900 0.6090 0.4824 0.098 Uiso 1 1 calc R
C7A C -0.0113(4) 0.5336(4) 0.2512(3) 0.0657(13) Uani 1 1 d .
C8A C 0.0415(6) 0.4536(5) 0.2240(3) 0.0942(19) Uani 1 1 d .
H8A H 0.0841 0.4323 0.2560 0.113 Uiso 1 1 calc R
C9A C 0.0311(7) 0.4043(5) 0.1480(4) 0.112(2) Uani 1 1 d .
H9A H 0.0661 0.3495 0.1294 0.134 Uiso 1 1 calc R
C10A C -0.0310(6) 0.4367(6) 0.1005(3) 0.100(2) Uani 1 1 d .
H10A H -0.0384 0.4035 0.0499 0.120 Uiso 1 1 calc R
C11A C -0.0803(7) 0.5156(7) 0.1273(4) 0.117(2) Uani 1 1 d .
H11A H -0.1220 0.5376 0.0952 0.140 Uiso 1 1 calc R
C12A C -0.0700(6) 0.5651(6) 0.2026(4) 0.107(2) Uani 1 1 d .
H12A H -0.1038 0.6211 0.2204 0.128 Uiso 1 1 calc R
C13A C 0.1393(4) 0.7289(4) 0.6499(2) 0.0525(11) Uani 1 1 d .
C14A C 0.0689(4) 0.7929(4) 0.6770(2) 0.0600(12) Uani 1 1 d .
H14A H 0.0097 0.7971 0.6445 0.072 Uiso 1 1 calc R
C15A C 0.0837(5) 0.8507(4) 0.7508(3) 0.0784(15) Uani 1 1 d .
H15A H 0.0333 0.8920 0.7677 0.094 Uiso 1 1 calc R
C16A C 0.1711(6) 0.8484(5) 0.7993(3) 0.0913(18) Uani 1 1 d .
H16A H 0.1823 0.8895 0.8491 0.110 Uiso 1 1 calc R
C17A C 0.2421(6) 0.7855(6) 0.7745(3) 0.106(2) Uani 1 1 d .
H17A H 0.3019 0.7827 0.8073 0.127 Uiso 1 1 calc R
C18A C 0.2252(5) 0.7260(5) 0.7007(3) 0.0843(16) Uani 1 1 d .
H18A H 0.2734 0.6821 0.6845 0.101 Uiso 1 1 calc R
C30A C 0.4277(4) 0.7908(4) 0.4944(2) 0.0584(12) Uani 1 1 d .
H30A H 0.4410 0.8657 0.4894 0.070 Uiso 1 1 calc R
C31A C 0.3979(5) 0.6874(5) 0.3591(3) 0.0758(15) Uani 1 1 d .
H31A H 0.4347 0.7603 0.3530 0.114 Uiso 1 1 calc R
H31B H 0.3321 0.6386 0.3187 0.114 Uiso 1 1 calc R
H31C H 0.4593 0.6533 0.3605 0.114 Uiso 1 1 calc R
C32A C 0.1619(5) 0.7697(4) 0.3512(3) 0.0690(14) Uani 1 1 d .
H32A H 0.1598 0.7513 0.2990 0.104 Uiso 1 1 calc R
H32B H 0.2445 0.8173 0.3763 0.104 Uiso 1 1 calc R
H32C H 0.1065 0.8096 0.3663 0.104 Uiso 1 1 calc R
C33A C -0.0009(4) 0.5855(5) 0.3335(3) 0.0734(14) Uani 1 1 d .
H33A H -0.0582 0.6257 0.3434 0.088 Uiso 1 1 calc R
H33B H -0.0247 0.5247 0.3546 0.088 Uiso 1 1 calc R
C34A C 0.1273(4) 0.6664(4) 0.5686(2) 0.0526(11) Uani 1 1 d .
H34A H 0.1460 0.5971 0.5630 0.063 Uiso 1 1 calc R
C35A C 0.1771(5) 0.8367(4) 0.5285(3) 0.0664(13) Uani 1 1 d .
H35A H 0.1068 0.8229 0.4963 0.080 Uiso 1 1 calc R
C36A C 0.2375(7) 0.9411(5) 0.5715(4) 0.096(2) Uani 1 1 d .
H36A H 0.2100 0.9989 0.5685 0.115 Uiso 1 1 calc R
C37A C 0.3435(8) 0.9686(7) 0.6225(5) 0.126(3) Uani 1 1 d .
H37A H 0.3753 1.0403 0.6586 0.152 Uiso 1 1 calc R
C38A C 0.3983(6) 0.8949(7) 0.6202(3) 0.112(3) Uani 1 1 d .
H38A H 0.4650 0.9130 0.6563 0.134 Uiso 1 1 calc R
C39A C 0.3527(4) 0.7795(5) 0.5585(3) 0.0698(14) Uani 1 1 d .
H39A H 0.3680 0.7227 0.5773 0.084 Uiso 1 1 calc R
C40A C 0.2146(4) 0.7381(4) 0.5279(2) 0.0514(11) Uani 1 1 d .
C1B C 0.6738(4) 0.7556(4) 0.2024(2) 0.0507(11) Uani 1 1 d .
C2B C 0.6432(5) 0.6859(4) 0.2459(2) 0.0614(13) Uani 1 1 d .
H2B1 H 0.5715 0.6212 0.2305 0.074 Uiso 1 1 calc R
C3B C 0.7175(5) 0.7116(5) 0.3112(3) 0.0715(15) Uani 1 1 d .
H3B H 0.6957 0.6649 0.3400 0.086 Uiso 1 1 calc R
C4B C 0.8244(6) 0.8066(6) 0.3340(3) 0.0768(16) Uani 1 1 d .
H4B H 0.8747 0.8242 0.3782 0.092 Uiso 1 1 calc R
C5B C 0.8566(5) 0.8749(5) 0.2920(3) 0.0754(15) Uani 1 1 d .
H5B H 0.9294 0.9386 0.3074 0.091 Uiso 1 1 calc R
C6B C 0.7821(5) 0.8504(4) 0.2268(3) 0.0676(13) Uani 1 1 d .
H6B H 0.8047 0.8981 0.1987 0.081 Uiso 1 1 calc R
C7B C 0.5683(6) 0.7020(4) -0.1892(3) 0.0711(15) Uani 1 1 d .
C8B C 0.6915(7) 0.7347(6) -0.1837(4) 0.104(2) Uani 1 1 d .
H8B H 0.7411 0.7821 -0.1387 0.125 Uiso 1 1 calc R
C9B C 0.7456(10) 0.6996(9) -0.2431(7) 0.151(4) Uani 1 1 d .
H9B H 0.8313 0.7235 -0.2384 0.181 Uiso 1 1 calc R
C10B C 0.6735(15) 0.6295(11) -0.3090(7) 0.174(6) Uani 1 1 d .
H10B H 0.7098 0.6034 -0.3491 0.208 Uiso 1 1 calc R
C11B C 0.5486(13) 0.5977(8) -0.3163(4) 0.162(4) Uani 1 1 d .
H11B H 0.4997 0.5536 -0.3620 0.194 Uiso 1 1 calc R
C12B C 0.4932(7) 0.6312(5) -0.2547(3) 0.109(2) Uani 1 1 d .
H12B H 0.4075 0.6059 -0.2583 0.131 Uiso 1 1 calc R
C13B C 0.3325(4) 0.9348(4) 0.1261(3) 0.0584(12) Uani 1 1 d .
C14B C 0.2054(5) 0.8788(5) 0.1051(4) 0.0922(18) Uani 1 1 d .
H14B H 0.1722 0.8289 0.0574 0.111 Uiso 1 1 calc R
C15B C 0.1277(6) 0.8985(8) 0.1570(6) 0.129(3) Uani 1 1 d .
H15B H 0.0425 0.8608 0.1439 0.155 Uiso 1 1 calc R
C16B C 0.1775(9) 0.9726(9) 0.2261(5) 0.131(3) Uani 1 1 d .
H16B H 0.1253 0.9839 0.2602 0.157 Uiso 1 1 calc R
C17B C 0.2999(7) 1.0304(6) 0.2469(3) 0.099(2) Uani 1 1 d .
H17B H 0.3318 1.0825 0.2942 0.119 Uiso 1 1 calc R
C18B C 0.3778(5) 1.0109(5) 0.1968(3) 0.0707(14) Uani 1 1 d .
H18B H 0.4626 1.0499 0.2111 0.085 Uiso 1 1 calc R
C30B C 0.5870(4) 0.7318(3) 0.1339(2) 0.0495(11) Uani 1 1 d .
H30B H 0.5315 0.6518 0.1181 0.059 Uiso 1 1 calc R
C31B C 0.7425(5) 0.7024(4) 0.0510(3) 0.0761(15) Uani 1 1 d .
H31D H 0.8150 0.7405 0.0883 0.114 Uiso 1 1 calc R
H31E H 0.7636 0.7116 0.0052 0.114 Uiso 1 1 calc R
H31F H 0.7106 0.6226 0.0452 0.114 Uiso 1 1 calc R
C32B C 0.4985(6) 0.5883(4) -0.0764(3) 0.0906(18) Uani 1 1 d .
H32D H 0.4124 0.5563 -0.0977 0.136 Uiso 1 1 calc R
H32E H 0.5089 0.5727 -0.0314 0.136 Uiso 1 1 calc R
H32F H 0.5444 0.5550 -0.1103 0.136 Uiso 1 1 calc R
C33B C 0.5109(6) 0.7440(5) -0.1239(3) 0.0835(17) Uani 1 1 d .
H33C H 0.5378 0.8266 -0.1087 0.100 Uiso 1 1 calc R
H33D H 0.4217 0.7134 -0.1381 0.100 Uiso 1 1 calc R
C34B C 0.4210(4) 0.9120(3) 0.0739(2) 0.0498(11) Uani 1 1 d .
H34B H 0.4977 0.9790 0.0893 0.060 Uiso 1 1 calc R
C35B C 0.3421(4) 0.6984(4) 0.0379(3) 0.0607(12) Uani 1 1 d .
H35B H 0.3189 0.6710 -0.0130 0.073 Uiso 1 1 calc R
C36B C 0.2763(5) 0.6420(4) 0.0775(3) 0.0721(14) Uani 1 1 d .
H36B H 0.2103 0.5743 0.0534 0.087 Uiso 1 1 calc R
C37B C 0.3034(5) 0.6819(4) 0.1567(3) 0.0708(14) Uani 1 1 d .
H37B H 0.2466 0.6499 0.1836 0.085 Uiso 1 1 calc R
C38B C 0.4100(5) 0.7647(4) 0.1910(3) 0.0617(13) Uani 1 1 d .
H38B H 0.4246 0.7961 0.2421 0.074 Uiso 1 1 calc R
C39B C 0.5073(4) 0.8082(3) 0.1481(2) 0.0469(10) Uani 1 1 d .
H39B H 0.5603 0.8867 0.1769 0.056 Uiso 1 1 calc R
C40B C 0.4537(4) 0.8056(3) 0.0727(2) 0.0483(11) Uani 1 1 d .
C1E C 0.0846(15) 1.0291(13) 0.9382(9) 0.138(5) Uiso 0.50 1 d P
O2M O -0.0052(11) 0.9554(8) 0.9684(6) 0.149(4) Uiso 0.50 1 d P

loop_
_atom_site_aniso_label
_atom_site_aniso_U_11
_atom_site_aniso_U_22
_atom_site_aniso_U_33
_atom_site_aniso_U_23
_atom_site_aniso_U_13
_atom_site_aniso_U_12
P1A 0.0569(8) 0.0586(8) 0.0418(7) 0.0160(6) 0.0131(6) 0.0243(6)
P1B 0.0729(8) 0.0488(7) 0.0400(7) 0.0181(6) 0.0143(6) 0.0258(6)
O1A 0.079(2) 0.0576(19) 0.0497(19) 0.0174(15) 0.0243(16) 0.0293(17)
O2A 0.054(2) 0.070(2) 0.0521(19) 0.0209(16) 0.0077(16) 0.0165(16)
O1B 0.075(2) 0.0493(18) 0.062(2) 0.0282(15) 0.0248(17) 0.0245(16)
O2B 0.093(2) 0.0602(19) 0.048(2) 0.0251(16) 0.0051(17) 0.0312(19)
N1A 0.048(2) 0.082(3) 0.042(2) 0.020(2) 0.0135(18) 0.023(2)
N2A 0.058(2) 0.060(2) 0.047(2) 0.0158(19) 0.0029(19) 0.016(2)
N1B 0.071(3) 0.064(2) 0.042(2) 0.0223(19) 0.0162(19) 0.038(2)
N2B 0.109(3) 0.051(2) 0.040(2) 0.0150(19) 0.013(2) 0.037(2)
C1A 0.058(3) 0.087(4) 0.045(3) 0.026(3) 0.015(2) 0.023(3)
C2A 0.055(4) 0.114(5) 0.071(4) 0.023(3) 0.014(3) 0.018(4)
C3A 0.062(4) 0.168(7) 0.078(5) 0.045(5) 0.007(3) 0.012(5)
C4A 0.077(5) 0.204(9) 0.082(5) 0.072(6) 0.014(4) 0.063(6)
C5A 0.097(5) 0.162(7) 0.089(5) 0.075(5) 0.024(4) 0.069(5)
C6A 0.065(4) 0.116(5) 0.081(4) 0.051(4) 0.016(3) 0.038(3)
C7A 0.054(3) 0.068(3) 0.060(3) 0.016(3) -0.001(3) 0.007(3)
C8A 0.141(6) 0.077(4) 0.065(4) 0.021(3) 0.007(4) 0.044(4)
C9A 0.155(6) 0.082(4) 0.083(5) 0.000(4) 0.028(5) 0.047(4)
C10A 0.109(5) 0.101(5) 0.054(4) 0.012(4) -0.013(4) 0.008(4)
C11A 0.132(6) 0.147(6) 0.068(5) 0.012(4) -0.016(4) 0.072(5)
C12A 0.112(5) 0.139(6) 0.068(4) 0.014(4) -0.015(4) 0.068(5)
C13A 0.045(3) 0.070(3) 0.046(3) 0.024(2) 0.011(2) 0.020(2)
C14A 0.062(3) 0.075(3) 0.040(3) 0.013(2) 0.010(2) 0.027(3)
C15A 0.087(4) 0.082(4) 0.061(4) 0.014(3) 0.021(3) 0.032(3)
C16A 0.095(5) 0.102(5) 0.047(3) 0.009(3) 0.007(3) 0.013(4)
C17A 0.087(4) 0.180(7) 0.052(4) 0.038(4) 0.000(3) 0.051(5)
C18A 0.072(4) 0.138(5) 0.065(4) 0.047(4) 0.015(3) 0.053(4)
C30A 0.052(3) 0.074(3) 0.047(3) 0.021(3) 0.012(2) 0.018(2)
C31A 0.078(4) 0.111(4) 0.049(3) 0.035(3) 0.029(3) 0.037(3)
C32A 0.081(4) 0.070(3) 0.056(3) 0.021(3) 0.004(3) 0.029(3)
C33A 0.064(3) 0.091(4) 0.060(3) 0.018(3) 0.009(3) 0.026(3)
C34A 0.056(3) 0.062(3) 0.044(3) 0.016(2) 0.013(2) 0.027(2)
C35A 0.081(4) 0.061(3) 0.053(3) 0.014(3) 0.025(3) 0.023(3)
C36A 0.131(6) 0.062(4) 0.082(5) 0.012(4) 0.059(4) 0.021(4)
C37A 0.105(6) 0.106(6) 0.095(6) -0.021(5) 0.053(5) -0.012(5)
C38A 0.060(4) 0.154(7) 0.055(4) -0.011(4) 0.017(3) -0.005(4)
C39A 0.057(3) 0.096(4) 0.045(3) 0.019(3) 0.014(2) 0.016(3)
C40A 0.049(3) 0.056(3) 0.046(3) 0.013(2) 0.011(2) 0.019(2)
C1B 0.056(3) 0.057(3) 0.045(3) 0.017(2) 0.010(2) 0.026(2)
C2B 0.078(3) 0.072(3) 0.051(3) 0.030(3) 0.019(3) 0.038(3)
C3B 0.086(4) 0.105(4) 0.054(3) 0.041(3) 0.022(3) 0.057(4)
C4B 0.080(4) 0.117(5) 0.047(3) 0.018(3) 0.006(3) 0.061(4)
C5B 0.059(3) 0.094(4) 0.063(4) 0.015(3) 0.004(3) 0.026(3)
C6B 0.065(3) 0.074(3) 0.065(3) 0.025(3) 0.013(3) 0.024(3)
C7B 0.110(5) 0.078(4) 0.043(3) 0.024(3) 0.015(3) 0.052(3)
C8B 0.112(6) 0.109(5) 0.097(5) 0.037(4) 0.032(4) 0.045(4)
C9B 0.177(9) 0.164(9) 0.181(10) 0.102(8) 0.101(9) 0.100(8)
C10B 0.313(18) 0.217(12) 0.138(9) 0.120(9) 0.152(12) 0.209(13)
C11B 0.314(14) 0.188(9) 0.042(4) 0.020(5) 0.035(7) 0.180(11)
C12B 0.167(6) 0.128(5) 0.052(4) 0.014(4) 0.001(4) 0.094(5)
C13B 0.061(3) 0.073(3) 0.063(3) 0.038(3) 0.018(3) 0.036(3)
C14B 0.063(4) 0.114(5) 0.113(5) 0.055(4) 0.016(4) 0.033(4)
C15B 0.059(4) 0.200(9) 0.161(8) 0.092(7) 0.041(5) 0.055(5)
C16B 0.114(7) 0.224(10) 0.137(7) 0.106(7) 0.078(6) 0.113(7)
C17B 0.122(6) 0.151(6) 0.075(4) 0.051(4) 0.048(4) 0.095(5)
C18B 0.084(4) 0.099(4) 0.060(3) 0.040(3) 0.031(3) 0.057(3)
C30B 0.066(3) 0.042(2) 0.038(3) 0.013(2) 0.006(2) 0.018(2)
C31B 0.099(4) 0.088(4) 0.064(3) 0.033(3) 0.030(3) 0.052(3)
C32B 0.143(5) 0.068(4) 0.059(4) 0.014(3) 0.012(3) 0.043(4)
C33B 0.132(5) 0.096(4) 0.043(3) 0.021(3) 0.013(3) 0.069(4)
C34B 0.059(3) 0.052(3) 0.038(3) 0.016(2) 0.007(2) 0.019(2)
C35B 0.066(3) 0.058(3) 0.052(3) 0.021(3) 0.005(2) 0.013(3)
C36B 0.070(3) 0.062(3) 0.071(4) 0.029(3) -0.001(3) 0.001(3)
C37B 0.060(3) 0.077(4) 0.077(4) 0.045(3) 0.012(3) 0.010(3)
C38B 0.078(4) 0.073(3) 0.047(3) 0.030(3) 0.015(3) 0.034(3)
C39B 0.051(3) 0.049(2) 0.042(3) 0.020(2) 0.007(2) 0.015(2)
C40B 0.057(3) 0.044(2) 0.041(3) 0.016(2) 0.003(2) 0.014(2)

loop_
_atom_type_symbol
_atom_type_description
_atom_type_scat_dispersion_real
_atom_type_scat_dispersion_imag
_atom_type_scat_source
C C 0.0033 0.0016 'International Tables Vol C Tables 4.2.6.8 and 6.1.1.4'
H H 0.0000 0.0000 'International Tables Vol C Tables 4.2.6.8 and 6.1.1.4'
N N 0.0061 0.0033 'International Tables Vol C Tables 4.2.6.8 and 6.1.1.4'
O O 0.0106 0.0060 'International Tables Vol C Tables 4.2.6.8 and 6.1.1.4'
P P 0.1023 0.0942 'International Tables Vol C Tables 4.2.6.8 and 6.1.1.4'

loop_
_geom_angle_atom_site_label_1
_geom_angle_atom_site_label_2
_geom_angle_atom_site_label_3
_geom_angle
_geom_angle_site_symmetry_1
O1A P1A N1A 116.76(19) .
O1A P1A N2A 109.61(19) .
N1A P1A N2A 105.87(19) .
O1A P1A C40A 114.46(18) .
N1A P1A C40A 94.63(19) .
N2A P1A C40A 114.70(19) .
O1B P1B N2B 109.80(18) .
O1B P1B N1B 117.00(19) .
N2B P1B N1B 105.86(18) .
O1B P1B C40B 114.01(17) .
N2B P1B C40B 114.2(2) .
N1B P1B C40B 95.19(18) .
C34A O2A H2A 109.5 .
C34B O2B H2B 109.5 .
C30A N1A C31A 117.8(4) .
C30A N1A P1A 117.4(3) .
C31A N1A P1A 123.8(3) .
C32A N2A C33A 113.9(4) .
C32A N2A P1A 124.0(3) .
C33A N2A P1A 121.5(3) .
C30B N1B C31B 119.3(3) .
C30B N1B P1B 115.3(3) .
C31B N1B P1B 124.0(3) .
C32B N2B C33B 113.4(4) .
C32B N2B P1B 124.0(3) .
C33B N2B P1B 119.5(3) .
C2A C1A C6A 118.5(5) .
C2A C1A C30A 120.3(5) .
C6A C1A C30A 121.1(5) .
C1A C2A C3A 120.0(6) .
C1A C2A H2A1 120.0 .
C3A C2A H2A1 120.0 .
C4A C3A C2A 119.9(7) .
C4A C3A H3A 120.0 .
C2A C3A H3A 120.0 .
C5A C4A C3A 119.5(7) .
C5A C4A H4A 120.3 .
C3A C4A H4A 120.3 .
C4A C5A C6A 120.8(7) .
C4A C5A H5A 119.6 .
C6A C5A H5A 119.6 .
C5A C6A C1A 121.2(6) .
C5A C6A H6A 119.4 .
C1A C6A H6A 119.4 .
C12A C7A C8A 118.4(5) .
C12A C7A C33A 122.1(5) .
C8A C7A C33A 119.4(5) .
C7A C8A C9A 119.8(6) .
C7A C8A H8A 120.1 .
C9A C8A H8A 120.1 .
C10A C9A C8A 120.1(6) .
C10A C9A H9A 120.0 .
C8A C9A H9A 120.0 .
C11A C10A C9A 119.8(6) .
C11A C10A H10A 120.1 .
C9A C10A H10A 120.1 .
C10A C11A C12A 120.4(6) .
C10A C11A H11A 119.8 .
C12A C11A H11A 119.8 .
C7A C12A C11A 121.4(6) .
C7A C12A H12A 119.3 .
C11A C12A H12A 119.3 .
C14A C13A C18A 116.5(4) .
C14A C13A C34A 122.7(4) .
C18A C13A C34A 120.8(4) .
C13A C14A C15A 121.5(5) .
C13A C14A H14A 119.3 .
C15A C14A H14A 119.3 .
C16A C15A C14A 120.6(5) .
C16A C15A H15A 119.7 .
C14A C15A H15A 119.7 .
C17A C16A C15A 119.5(6) .
C17A C16A H16A 120.3 .
C15A C16A H16A 120.3 .
C16A C17A C18A 119.5(5) .
C16A C17A H17A 120.2 .
C18A C17A H17A 120.2 .
C17A C18A C13A 122.4(5) .
C17A C18A H18A 118.8 .
C13A C18A H18A 118.8 .
N1A C30A C1A 112.5(4) .
N1A C30A C39A 105.3(3) .
C1A C30A C39A 112.3(4) .
N1A C30A H30A 108.9 .
C1A C30A H30A 108.9 .
C39A C30A H30A 108.9 .
N1A C31A H31A 109.5 .
N1A C31A H31B 109.5 .
H31A C31A H31B 109.5 .
N1A C31A H31C 109.5 .
H31A C31A H31C 109.5 .
H31B C31A H31C 109.5 .
N2A C32A H32A 109.5 .
N2A C32A H32B 109.5 .
H32A C32A H32B 109.5 .
N2A C32A H32C 109.5 .
H32A C32A H32C 109.5 .
H32B C32A H32C 109.5 .
N2A C33A C7A 113.0(4) .
N2A C33A H33A 109.0 .
C7A C33A H33A 109.0 .
N2A C33A H33B 109.0 .
C7A C33A H33B 109.0 .
H33A C33A H33B 107.8 .
O2A C34A C13A 112.1(3) .
O2A C34A C40A 105.0(3) .
C13A C34A C40A 114.0(3) .
O2A C34A H34A 108.5 .
C13A C34A H34A 108.5 .
C40A C34A H34A 108.5 .
C36A C35A C40A 123.5(6) .
C36A C35A H35A 118.3 .
C40A C35A H35A 118.3 .
C35A C36A C37A 121.6(7) .
C35A C36A H36A 119.2 .
C37A C36A H36A 119.2 .
C38A C37A C36A 121.3(7) .
C38A C37A H37A 119.4 .
C36A C37A H37A 119.4 .
C37A C38A C39A 120.2(7) .
C37A C38A H38A 119.9 .
C39A C38A H38A 119.9 .
C38A C39A C40A 112.8(4) .
C38A C39A C30A 108.5(4) .
C40A C39A C30A 108.6(4) .
C38A C39A H39A 108.9 .
C40A C39A H39A 108.9 .
C30A C39A H39A 108.9 .
C35A C40A C39A 110.5(4) .
C35A C40A C34A 109.0(3) .
C39A C40A C34A 114.7(4) .
C35A C40A P1A 111.8(3) .
C39A C40A P1A 102.7(3) .
C34A C40A P1A 108.0(3) .
C6B C1B C2B 117.9(4) .
C6B C1B C30B 121.6(4) .
C2B C1B C30B 120.4(4) .
C3B C2B C1B 120.9(5) .
C3B C2B H2B1 119.6 .
C1B C2B H2B1 119.6 .
C2B C3B C4B 119.8(5) .
C2B C3B H3B 120.1 .
C4B C3B H3B 120.1 .
C5B C4B C3B 120.2(5) .
C5B C4B H4B 119.9 .
C3B C4B H4B 119.9 .
C4B C5B C6B 120.3(5) .
C4B C5B H5B 119.8 .
C6B C5B H5B 119.8 .
C5B C6B C1B 120.9(5) .
C5B C6B H6B 119.6 .
C1B C6B H6B 119.6 .
C8B C7B C12B 120.5(6) .
C8B C7B C33B 120.3(6) .
C12B C7B C33B 119.2(6) .
C7B C8B C9B 121.2(8) .
C7B C8B H8B 119.4 .
C9B C8B H8B 119.4 .
C10B C9B C8B 119.8(10) .
C10B C9B H9B 120.1 .
C8B C9B H9B 120.1 .
C11B C10B C9B 120.0(9) .
C11B C10B H10B 120.0 .
C9B C10B H10B 120.0 .
C10B C11B C12B 120.1(9) .
C10B C11B H11B 119.9 .
C12B C11B H11B 119.9 .
C7B C12B C11B 118.3(8) .
C7B C12B H12B 120.8 .
C11B C12B H12B 120.8 .
C18B C13B C14B 118.6(5) .
C18B C13B C34B 120.0(4) .
C14B C13B C34B 121.4(5) .
C13B C14B C15B 119.2(6) .
C13B C14B H14B 120.4 .
C15B C14B H14B 120.4 .
C16B C15B C14B 119.7(7) .
C16B C15B H15B 120.2 .
C14B C15B H15B 120.2 .
C17B C16B C15B 122.1(7) .
C17B C16B H16B 119.0 .
C15B C16B H16B 119.0 .
C16B C17B C18B 118.9(7) .
C16B C17B H17B 120.6 .
C18B C17B H17B 120.6 .
C13B C18B C17B 121.5(6) .
C13B C18B H18B 119.2 .
C17B C18B H18B 119.2 .
N1B C30B C1B 114.3(4) .
N1B C30B C39B 105.5(3) .
C1B C30B C39B 111.6(3) .
N1B C30B H30B 108.4 .
C1B C30B H30B 108.4 .
C39B C30B H30B 108.4 .
N1B C31B H31D 109.5 .
N1B C31B H31E 109.5 .
H31D C31B H31E 109.5 .
N1B C31B H31F 109.5 .
H31D C31B H31F 109.5 .
H31E C31B H31F 109.5 .
N2B C32B H32D 109.5 .
N2B C32B H32E 109.5 .
H32D C32B H32E 109.5 .
N2B C32B H32F 109.5 .
H32D C32B H32F 109.5 .
H32E C32B H32F 109.5 .
N2B C33B C7B 112.8(4) .
N2B C33B H33C 109.0 .
C7B C33B H33C 109.0 .
N2B C33B H33D 109.0 .
C7B C33B H33D 109.0 .
H33C C33B H33D 107.8 .
O2B C34B C13B 113.0(4) .
O2B C34B C40B 105.2(3) .
C13B C34B C40B 113.5(3) .
O2B C34B H34B 108.3 .
C13B C34B H34B 108.3 .
C40B C34B H34B 108.3 .
C36B C35B C40B 121.9(4) .
C36B C35B H35B 119.0 .
C40B C35B H35B 119.0 .
C35B C36B C37B 122.2(5) .
C35B C36B H36B 118.9 .
C37B C36B H36B 118.9 .
C38B C37B C36B 119.4(5) .
C38B C37B H37B 120.3 .
C36B C37B H37B 120.3 .
C37B C38B C39B 120.5(4) .
C37B C38B H38B 119.8 .
C39B C38B H38B 119.8 .
C38B C39B C40B 113.3(4) .
C38B C39B C30B 108.8(3) .
C40B C39B C30B 107.3(3) .
C38B C39B H39B 109.1 .
C40B C39B H39B 109.1 .
C30B C39B H39B 109.1 .
C35B C40B C39B 110.0(3) .
C35B C40B C34B 110.0(3) .
C39B C40B C34B 114.9(3) .
C35B C40B P1B 111.5(3) .
C39B C40B P1B 101.9(3) .
C34B C40B P1B 108.3(3) .
O2M O2M C1E 92.9(12) 2_577

loop_
_geom_bond_atom_site_label_1
_geom_bond_atom_site_label_2
_geom_bond_distance
_geom_bond_site_symmetry_2
P1A O1A 1.472(3) .
P1A N1A 1.631(4) .
P1A N2A 1.637(4) .
P1A C40A 1.848(4) .
P1B O1B 1.473(3) .
P1B N2B 1.636(4) .
P1B N1B 1.642(3) .
P1B C40B 1.840(4) .
O2A C34A 1.410(5) .
O2A H2A 0.8200 .
O2B C34B 1.415(5) .
O2B H2B 0.8200 .
N1A C30A 1.455(5) .
N1A C31A 1.469(5) .
N2A C32A 1.458(5) .
N2A C33A 1.465(6) .
N1B C30B 1.459(5) .
N1B C31B 1.465(5) .
N2B C32B 1.454(6) .
N2B C33B 1.470(6) .
C1A C2A 1.365(7) .
C1A C6A 1.380(7) .
C1A C30A 1.516(6) .
C2A C3A 1.406(8) .
C2A H2A1 0.9300 .
C3A C4A 1.383(9) .
C3A H3A 0.9300 .
C4A C5A 1.340(9) .
C4A H4A 0.9300 .
C5A C6A 1.377(7) .
C5A H5A 0.9300 .
C6A H6A 0.9300 .
C7A C12A 1.365(7) .
C7A C8A 1.372(7) .
C7A C33A 1.511(6) .
C8A C9A 1.396(8) .
C8A H8A 0.9300 .
C9A C10A 1.379(8) .
C9A H9A 0.9300 .
C10A C11A 1.330(8) .
C10A H10A 0.9300 .
C11A C12A 1.385(8) .
C11A H11A 0.9300 .
C12A H12A 0.9300 .
C13A C14A 1.371(6) .
C13A C18A 1.377(6) .
C13A C34A 1.513(6) .
C14A C15A 1.371(6) .
C14A H14A 0.9300 .
C15A C16A 1.358(8) .
C15A H15A 0.9300 .
C16A C17A 1.357(8) .
C16A H16A 0.9300 .
C17A C18A 1.374(7) .
C17A H17A 0.9300 .
C18A H18A 0.9300 .
C30A C39A 1.564(6) .
C30A H30A 0.9800 .
C31A H31A 0.9600 .
C31A H31B 0.9600 .
C31A H31C 0.9600 .
C32A H32A 0.9600 .
C32A H32B 0.9600 .
C32A H32C 0.9600 .
C33A H33A 0.9700 .
C33A H33B 0.9700 .
C34A C40A 1.560(6) .
C34A H34A 0.9800 .
C35A C36A 1.302(7) .
C35A C40A 1.493(6) .
C35A H35A 0.9300 .
C36A C37A 1.406(10) .
C36A H36A 0.9300 .
C37A C38A 1.312(10) .
C37A H37A 0.9300 .
C38A C39A 1.528(8) .
C38A H38A 0.9300 .
C39A C40A 1.532(6) .
C39A H39A 0.9800 .
C1B C6B 1.385(6) .
C1B C2B 1.396(6) .
C1B C30B 1.504(6) .
C2B C3B 1.373(6) .
C2B H2B1 0.9300 .
C3B C4B 1.377(7) .
C3B H3B 0.9300 .
C4B C5B 1.359(7) .
C4B H4B 0.9300 .
C5B C6B 1.377(7) .
C5B H5B 0.9300 .
C6B H6B 0.9300 .
C7B C8B 1.339(8) .
C7B C12B 1.370(7) .
C7B C33B 1.501(7) .
C8B C9B 1.369(11) .
C8B H8B 0.9300 .
C9B C10B 1.361(14) .
C9B H9B 0.9300 .
C10B C11B 1.357(14) .
C10B H10B 0.9300 .
C11B C12B 1.406(10) .
C11B H11B 0.9300 .
C12B H12B 0.9300 .
C13B C18B 1.380(6) .
C13B C14B 1.389(7) .
C13B C34B 1.514(6) .
C14B C15B 1.406(9) .
C14B H14B 0.9300 .
C15B C16B 1.357(10) .
C15B H15B 0.9300 .
C16B C17B 1.345(10) .
C16B H16B 0.9300 .
C17B C18B 1.383(7) .
C17B H17B 0.9300 .
C18B H18B 0.9300 .
C30B C39B 1.551(5) .
C30B H30B 0.9800 .
C31B H31D 0.9600 .
C31B H31E 0.9600 .
C31B H31F 0.9600 .
C32B H32D 0.9600 .
C32B H32E 0.9600 .
C32B H32F 0.9600 .
C33B H33C 0.9700 .
C33B H33D 0.9700 .
C34B C40B 1.558(5) .
C34B H34B 0.9800 .
C35B C36B 1.321(6) .
C35B C40B 1.505(6) .
C35B H35B 0.9300 .
C36B C37B 1.441(7) .
C36B H36B 0.9300 .
C37B C38B 1.326(6) .
C37B H37B 0.9300 .
C38B C39B 1.500(6) .
C38B H38B 0.9300 .
C39B C40B 1.536(5) .
C39B H39B 0.9800 .
C1E O2M 1.451(17) .
O2M O2M 1.386(18) 2_577

loop_
_geom_torsion_atom_site_label_1
_geom_torsion_atom_site_label_2
_geom_torsion_atom_site_label_3
_geom_torsion_atom_site_label_4
_geom_torsion
O1A P1A N1A C30A -115.6(3)
N2A P1A N1A C30A 122.1(3)
C40A P1A N1A C30A 4.8(3)
O1A P1A N1A C31A 75.9(4)
N2A P1A N1A C31A -46.4(4)
C40A P1A N1A C31A -163.7(4)
O1A P1A N2A C32A -164.8(3)
N1A P1A N2A C32A -38.0(4)
C40A P1A N2A C32A 64.8(4)
O1A P1A N2A C33A 24.6(4)
N1A P1A N2A C33A 151.3(3)
C40A P1A N2A C33A -105.8(4)
O1B P1B N1B C30B 118.3(3)
N2B P1B N1B C30B -119.0(3)
C40B P1B N1B C30B -2.0(3)
O1B P1B N1B C31B -75.7(4)
N2B P1B N1B C31B 47.0(4)
C40B P1B N1B C31B 164.0(4)
O1B P1B N2B C32B 163.5(4)
N1B P1B N2B C32B 36.3(5)
C40B P1B N2B C32B -67.0(5)
O1B P1B N2B C33B -37.8(4)
N1B P1B N2B C33B -165.0(4)
C40B P1B N2B C33B 91.7(4)
C6A C1A C2A C3A -0.3(8)
C30A C1A C2A C3A -179.2(5)
C1A C2A C3A C4A 0.9(9)
C2A C3A C4A C5A -1.4(10)
C3A C4A C5A C6A 1.3(10)
C4A C5A C6A C1A -0.6(9)
C2A C1A C6A C5A 0.1(8)
C30A C1A C6A C5A 179.1(5)
C12A C7A C8A C9A -1.9(9)
C33A C7A C8A C9A 179.3(5)
C7A C8A C9A C10A 0.7(10)
C8A C9A C10A C11A 0.4(10)
C9A C10A C11A C12A -0.2(11)
C8A C7A C12A C11A 2.1(10)
C33A C7A C12A C11A -179.1(6)
C10A C11A C12A C7A -1.1(11)
C18A C13A C14A C15A 0.0(7)
C34A C13A C14A C15A -178.5(4)
C13A C14A C15A C16A 1.5(8)
C14A C15A C16A C17A -1.8(9)
C15A C16A C17A C18A 0.5(10)
C16A C17A C18A C13A 1.0(10)
C14A C13A C18A C17A -1.3(8)
C34A C13A C18A C17A 177.2(5)
C31A N1A C30A C1A -53.4(5)
P1A N1A C30A C1A 137.4(3)
C31A N1A C30A C39A -176.0(4)
P1A N1A C30A C39A 14.7(5)
C2A C1A C30A N1A 137.5(4)
C6A C1A C30A N1A -41.4(6)
C2A C1A C30A C39A -103.8(5)
C6A C1A C30A C39A 77.2(6)
C32A N2A C33A C7A 68.4(5)
P1A N2A C33A C7A -120.1(4)
C12A C7A C33A N2A -106.8(6)
C8A C7A C33A N2A 72.0(6)
C14A C13A C34A O2A -28.5(6)
C18A C13A C34A O2A 153.0(4)
C14A C13A C34A C40A 90.5(5)
C18A C13A C34A C40A -87.9(5)
C40A C35A C36A C37A -1.1(8)
C35A C36A C37A C38A 12.0(10)
C36A C37A C38A C39A 4.0(10)
C37A C38A C39A C40A -28.1(8)
C37A C38A C39A C30A 92.4(7)
N1A C30A C39A C38A -154.9(5)
C1A C30A C39A C38A 82.3(6)
N1A C30A C39A C40A -31.9(5)
C1A C30A C39A C40A -154.7(4)
C36A C35A C40A C39A -22.9(6)
C36A C35A C40A C34A 104.0(5)
C36A C35A C40A P1A -136.7(4)
C38A C39A C40A C35A 34.9(6)
C30A C39A C40A C35A -85.5(5)
C38A C39A C40A C34A -88.7(5)
C30A C39A C40A C34A 150.8(4)
C38A C39A C40A P1A 154.4(4)
C30A C39A C40A P1A 33.9(4)
O2A C34A C40A C35A 57.4(4)
C13A C34A C40A C35A -65.6(5)
O2A C34A C40A C39A -178.1(3)
C13A C34A C40A C39A 58.9(5)
O2A C34A C40A P1A -64.3(4)
C13A C34A C40A P1A 172.7(3)
O1A P1A C40A C35A -142.0(3)
N1A P1A C40A C35A 95.8(3)
N2A P1A C40A C35A -14.0(4)
O1A P1A C40A C39A 99.5(3)
N1A P1A C40A C39A -22.8(3)
N2A P1A C40A C39A -132.6(3)
O1A P1A C40A C34A -22.1(3)
N1A P1A C40A C34A -144.3(3)
N2A P1A C40A C34A 105.9(3)
C6B C1B C2B C3B 0.8(6)
C30B C1B C2B C3B -175.3(4)
C1B C2B C3B C4B -0.7(7)
C2B C3B C4B C5B -0.1(7)
C3B C4B C5B C6B 0.7(8)
C4B C5B C6B C1B -0.6(7)
C2B C1B C6B C5B -0.2(7)
C30B C1B C6B C5B 175.9(4)
C12B C7B C8B C9B 0.7(10)
C33B C7B C8B C9B -178.4(6)
C7B C8B C9B C10B -0.5(12)
C8B C9B C10B C11B 2.1(15)
C9B C10B C11B C12B -3.9(15)
C8B C7B C12B C11B -2.5(9)
C33B C7B C12B C11B 176.6(5)
C10B C11B C12B C7B 4.1(12)
C18B C13B C14B C15B -2.0(8)
C34B C13B C14B C15B 176.5(5)
C13B C14B C15B C16B 0.9(10)
C14B C15B C16B C17B 1.2(13)
C15B C16B C17B C18B -2.0(11)
C14B C13B C18B C17B 1.2(7)
C34B C13B C18B C17B -177.3(4)
C16B C17B C18B C13B 0.8(9)
C31B N1B C30B C1B 49.9(5)
P1B N1B C30B C1B -143.4(3)
C31B N1B C30B C39B 172.9(4)
P1B N1B C30B C39B -20.4(4)
C6B C1B C30B N1B 41.9(5)
C2B C1B C30B N1B -142.2(4)
C6B C1B C30B C39B -77.8(5)
C2B C1B C30B C39B 98.1(4)
C32B N2B C33B C7B -63.4(6)
P1B N2B C33B C7B 135.8(4)
C8B C7B C33B N2B -60.1(7)
C12B C7B C33B N2B 120.8(5)
C18B C13B C34B O2B -145.6(4)
C14B C13B C34B O2B 35.9(6)
C18B C13B C34B C40B 94.6(5)
C14B C13B C34B C40B -83.8(5)
C40B C35B C36B C37B 2.8(8)
C35B C36B C37B C38B -13.2(8)
C36B C37B C38B C39B -6.4(7)
C37B C38B C39B C40B 33.3(6)
C37B C38B C39B C30B -86.0(5)
N1B C30B C39B C38B 160.9(4)
C1B C30B C39B C38B -74.4(4)
N1B C30B C39B C40B 38.0(4)
C1B C30B C39B C40B 162.7(3)
C36B C35B C40B C39B 23.6(6)
C36B C35B C40B C34B -103.9(5)
C36B C35B C40B P1B 136.0(4)
C38B C39B C40B C35B -39.5(5)
C30B C39B C40B C35B 80.7(4)
C38B C39B C40B C34B 85.3(4)
C30B C39B C40B C34B -154.6(3)
C38B C39B C40B P1B -157.9(3)
C30B C39B C40B P1B -37.8(3)
O2B C34B C40B C35B -55.2(4)
C13B C34B C40B C35B 68.8(5)
O2B C34B C40B C39B 180.0(3)
C13B C34B C40B C39B -55.9(5)
O2B C34B C40B P1B 66.8(4)
C13B C34B C40B P1B -169.1(3)
O1B P1B C40B C35B 143.5(3)
N2B P1B C40B C35B 16.2(4)
N1B P1B C40B C35B -93.8(3)
O1B P1B C40B C39B -99.1(3)
N2B P1B C40B C39B 133.5(3)
N1B P1B C40B C39B 23.6(3)
O1B P1B C40B C34B 22.4(3)
N2B P1B C40B C34B -104.9(3)
N1B P1B C40B C34B 145.1(3)
